data_1575813
loop_
_publ_author_name
'Elgayar, Fouad'
'Jeanneau, Erwann'
'Bargiela, Pascal'
'Mesbah, Adel'
'Essayem, Nadine'
'Mishra, Shashank'

_publ_section_title
;
 Exploring untapped potential of the molecular precursor approach to
 control fluorine-doping in mesostructured titania for acid catalysis
;
_journal_issue 22
_journal_name_full 'Catalysis Science &amp; Technology'
_journal_page_first 6744
_journal_page_last 6756
_journal_paper_doi 10.1039/D5CY00688K
_journal_volume 15
_journal_year 2025
_chemical_formula_moiety 'C21 H30 F18 N2 O8 Ti2'
_chemical_formula_sum 'C21 H30 F18 N2 O8 Ti2'
_chemical_formula_weight 876.27
_space_group_crystal_system orthorhombic
_space_group_IT_number 61
_space_group_name_Hall '-P 2ac 2ab'
_space_group_name_H-M_alt 'P b c a'
_atom_sites_solution_hydrogens geom
_atom_sites_solution_primary dual
_audit_creation_date 2025-02-27
_audit_creation_method
;
Olex2 1.5-ac6-020
(compiled 2024.02.14 svn.r2f8d729c for Rigaku Oxford Diffraction, GUI svn.r6966)
;
_audit_update_record
;
2025-02-28 deposited with the CCDC.	2025-09-17 downloaded from the CCDC.
;
_cell_angle_alpha 90
_cell_angle_beta 90
_cell_angle_gamma 90
_cell_formula_units_Z 8
_cell_length_a 19.5163(2)
_cell_length_b 17.4673(2)
_cell_length_c 19.7943(3)
_cell_measurement_reflns_used 16329
_cell_measurement_temperature 100.0(3)
_cell_measurement_theta_max 77.7460
_cell_measurement_theta_min 4.0260
_cell_volume 6747.82(15)
_computing_cell_refinement 'CrysAlisPro 1.171.43.124a (Rigaku OD, 2024)'
_computing_data_collection 'CrysAlisPro system (CCD 44.93a 64-bit (release 10-02-2025))'
_computing_data_reduction 'CrysAlisPro 1.171.43.124a (Rigaku OD, 2024)'
_computing_molecular_graphics 'Olex2 1.5-ac6-020 (Dolomanov et al., 2009)'
_computing_publication_material 'Olex2 1.5-ac6-020 (Dolomanov et al., 2009)'
_computing_structure_refinement 'SHELXL 2018/3 (Sheldrick, 2015)'
_computing_structure_solution 'SHELXT  (Sheldrick, 2015)'
_diffrn_ambient_environment N~2~
_diffrn_ambient_temperature 100.0(3)
_diffrn_detector 'Hybrid Pixel Array Detector'
_diffrn_detector_area_resol_mean 10.0000
_diffrn_detector_type 'HyPix-Arc 100'
_diffrn_measured_fraction_theta_full 0.999
_diffrn_measured_fraction_theta_max 0.927
_diffrn_measurement_details
;
List of Runs (angles in degrees, time in seconds):

  # Type    Start    End  Width  t~exp~   \w     \q     \k     \f   Frames
#--------------------------------------------------------------------------
  1  \w     21.00  89.00   0.50    0.90    --   47.57-109.00-102.00  136
  2  \w     36.00 127.00   0.50    0.90    --   47.57  22.00 168.00  182
  3  \w    -67.00  -9.00   0.50    3.50    --  -84.52 109.00  -6.00  116
  4  \w    -72.00  -9.00   0.50    3.50    --  -84.52 114.00-101.00  126
  5  \w     89.00 155.00   0.50    3.50    --  100.54  22.00 168.00  132
  6  \w     36.00  93.00   0.50    3.50    --  111.19-109.00-102.00  114
  7  \w    -19.00  31.00   0.50    0.90    --  -48.82  38.00 -90.00  100
  8  \w   -126.00 -79.00   0.50    0.90    --  -48.82 -57.00 -30.00   94
  9  \w   -126.00 -79.00   0.50    0.90    --  -48.82 -57.00-150.00   94
 10  \w   -136.00 -64.00   0.50    3.50    --  -84.52 -15.00 -60.00  144
 11  \w    -51.00  -9.00   0.50    3.50    --  -84.52  61.00 120.00   84
 12  \w   -136.00 -64.00   0.50    3.50    --  -84.52 -15.00 -60.00  144
 13  \w     33.00  91.00   0.50    3.50    --  100.54 -95.00 -90.00  116
 14  \w     25.00  50.00   0.50    3.50    --  100.54 -61.00-180.00   50
 15  \w     34.00  67.00   0.50    3.50    --  100.54 -77.00 150.00   66
 16  \w     25.00  50.00   0.50    3.50    --  100.54 -61.00  30.00   50
 17  \w     25.00  51.00   0.50    3.50    --  100.54 -61.00 -60.00   52
 18  \w     41.00  68.00   0.50    3.50    --  111.19 -77.00  60.00   54
;
_diffrn_measurement_device 'four-circle diffractometer'
_diffrn_measurement_device_type 'XtaLAB Synergy, Dualflex, HyPix-Arc 100'
_diffrn_measurement_method '\w scans'
_diffrn_orient_matrix_type 'CrysAlisPro convention (1999,Acta A55,543-557)'
_diffrn_orient_matrix_UB_11 0.0449308000
_diffrn_orient_matrix_UB_12 0.0020105000
_diffrn_orient_matrix_UB_13 0.0639969000
_diffrn_orient_matrix_UB_21 -0.0626354000
_diffrn_orient_matrix_UB_22 0.0246871000
_diffrn_orient_matrix_UB_23 0.0421114000
_diffrn_orient_matrix_UB_31 -0.0171440000
_diffrn_orient_matrix_UB_32 -0.0846033000
_diffrn_orient_matrix_UB_33 0.0137683000
_diffrn_radiation_monochromator mirror
_diffrn_radiation_probe x-ray
_diffrn_radiation_type 'Cu K\a'
_diffrn_radiation_wavelength 1.54184
_diffrn_reflns_av_R_equivalents 0.0538
_diffrn_reflns_av_unetI/netI 0.0344
_diffrn_reflns_Laue_measured_fraction_full 0.999
_diffrn_reflns_Laue_measured_fraction_max 0.927
_diffrn_reflns_limit_h_max 24
_diffrn_reflns_limit_h_min -23
_diffrn_reflns_limit_k_max 12
_diffrn_reflns_limit_k_min -21
_diffrn_reflns_limit_l_max 24
_diffrn_reflns_limit_l_min -23
_diffrn_reflns_number 39853
_diffrn_reflns_point_group_measured_fraction_full 0.999
_diffrn_reflns_point_group_measured_fraction_max 0.927
_diffrn_reflns_theta_full 67.684
_diffrn_reflns_theta_max 78.126
_diffrn_reflns_theta_min 4.065
_diffrn_source 'micro-focus sealed X-ray tube'
_diffrn_source_type 'PhotonJet (Cu) X-ray Source'
_exptl_absorpt_coefficient_mu 5.388
_exptl_absorpt_correction_T_max 1.00000
_exptl_absorpt_correction_T_min 0.65168
_exptl_absorpt_correction_type multi-scan
_exptl_absorpt_process_details
;
CrysAlisPro 1.171.43.124a (Rigaku Oxford Diffraction, 2024)
Empirical absorption correction using spherical harmonics,
implemented in SCALE3 ABSPACK scaling algorithm.
;
_exptl_crystal_colour colourless
_exptl_crystal_colour_primary colourless
_exptl_crystal_density_diffrn 1.725
_exptl_crystal_description needle
_exptl_crystal_F_000 3520
_exptl_crystal_size_max 0.219
_exptl_crystal_size_mid 0.082
_exptl_crystal_size_min 0.047
_refine_diff_density_max 0.496
_refine_diff_density_min -0.532
_refine_diff_density_rms 0.075
_refine_ls_extinction_method none
_refine_ls_goodness_of_fit_ref 1.053
_refine_ls_hydrogen_treatment constr
_refine_ls_matrix_type full
_refine_ls_number_parameters 463
_refine_ls_number_reflns 6706
_refine_ls_number_restraints 0
_refine_ls_restrained_S_all 1.053
_refine_ls_R_factor_all 0.0564
_refine_ls_R_factor_gt 0.0482
_refine_ls_shift/su_max 0.001
_refine_ls_shift/su_mean 0.000
_refine_ls_structure_factor_coef Fsqd
_refine_ls_weighting_details 'w=1/[\s^2^(Fo^2^)+(0.0681P)^2^+8.4054P] where P=(Fo^2^+2Fc^2^)/3'
_refine_ls_weighting_scheme calc
_refine_ls_wR_factor_gt 0.1283
_refine_ls_wR_factor_ref 0.1337
_reflns_Friedel_coverage 0.000
_reflns_number_gt 5726
_reflns_number_total 6706
_reflns_threshold_expression 'I > 2\s(I)'
_cod_data_source_file d5cy00688k2.cif
_cod_data_source_block flgb70_autored
_cod_depositor_comments 'Adding full bibliography for 1575809--1575816.cif.'
_cod_original_cell_volume 6747.81(16)
_cod_database_code 1575813
_shelx_shelxl_version_number 2018/3
_chemical_oxdiff_formula 'C42 H60 F36 N4 O16 Ti4'
_chemical_oxdiff_usercomment 'CSD: UDIKOJ'
_shelx_space_group_comment
;
The symmetry employed for this shelxl refinement is uniquely defined
by the following loop, which should always be used as a source of
symmetry information in preference to the above space-group names.
They are only intended as comments.
;
_olex2_refinement_description
;
1. Fixed Uiso
 At 1.2 times of:
  All C(H) groups, All C(H,H) groups
 At 1.5 times of:
  All C(H,H,H) groups
2.a Ternary CH refined with riding coordinates:
 C11(H11), C14(H14), C17(H17)
2.b Secondary CH2 refined with riding coordinates:
 C1(H1A,H1B), C2(H2A,H2B), C3(H3A,H3B), C4(H4A,H4B), C6(H6A,H6B), C7(H7A,H7B),
 C8(H8A,H8B), C9(H9A,H9B), C20(H20A,H20B)
2.c Idealised Me refined as rotating group:
 C5(H5A,H5B,H5C), C10(H10A,H10B,H10C), C21(H21A,H21B,H21C)
;
_olex2_exptl_crystal_mounting_method 'The crystal was mounted on a MITIGEN holder in perfluoroether oil'
_olex2_submission_original_sample_id FLGB70
_olex2_submission_special_instructions 'No special instructions were received'
_oxdiff_exptl_absorpt_empirical_details
;
Empirical correction (ABSPACK) includes:
- Absorption correction using spherical harmonics
- Frame scaling
;
_oxdiff_exptl_absorpt_empirical_full_max 1.525
_oxdiff_exptl_absorpt_empirical_full_min 0.675

loop_
_space_group_symop_operation_xyz
'x, y, z'
'-x+1/2, -y, z+1/2'
'-x, y+1/2, -z+1/2'
'x+1/2, -y+1/2, -z'
'-x, -y, -z'
'x-1/2, y, -z-1/2'
'x, -y-1/2, z-1/2'
'-x-1/2, y-1/2, z'

loop_
_atom_site_label
_atom_site_type_symbol
_atom_site_fract_x
_atom_site_fract_y
_atom_site_fract_z
_atom_site_U_iso_or_equiv
_atom_site_adp_type
_atom_site_occupancy
_atom_site_site_symmetry_order
_atom_site_calc_flag
_atom_site_refinement_flags_posn
_atom_site_refinement_flags_adp
_atom_site_refinement_flags_occupancy
_atom_site_disorder_assembly
_atom_site_disorder_group
Ti1 Ti 0.83469(2) 0.39839(3) 0.36233(2) 0.02000(13) Uani 1 1 d . . . . .
Ti2 Ti 0.71555(2) 0.39423(3) 0.47841(2) 0.02286(13) Uani 1 1 d . . . . .
F1 F 0.53375(11) 0.27165(14) 0.43736(12) 0.0615(6) Uani 1 1 d . . . . .
F2 F 0.48192(11) 0.32748(17) 0.35705(12) 0.0676(7) Uani 1 1 d . . . . .
F3 F 0.56722(15) 0.25468(19) 0.33533(17) 0.0893(10) Uani 1 1 d . . . . .
F4 F 0.54507(13) 0.4382(2) 0.29117(16) 0.0890(10) Uani 1 1 d . . . . .
F5 F 0.63764(16) 0.3759(2) 0.27572(13) 0.0928(10) Uani 1 1 d . . . . .
F6 F 0.63858(13) 0.48164(18) 0.33274(15) 0.0826(9) Uani 1 1 d . . . . .
F7 F 0.56751(13) 0.28769(17) 0.66177(13) 0.0741(8) Uani 1 1 d . . . . .
F8 F 0.62746(16) 0.38633(14) 0.63981(13) 0.0746(8) Uani 1 1 d . . . . .
F9 F 0.67617(14) 0.28520(19) 0.67940(12) 0.0747(8) Uani 1 1 d . . . . .
F10 F 0.69270(14) 0.16510(13) 0.58884(14) 0.0675(7) Uani 1 1 d . . . . .
F11 F 0.64400(12) 0.17760(11) 0.49337(12) 0.0528(5) Uani 1 1 d . . . . .
F12 F 0.58236(14) 0.16564(14) 0.58181(16) 0.0760(8) Uani 1 1 d . . . . .
F13 F 0.82643(14) 0.42317(13) 0.71427(10) 0.0602(6) Uani 1 1 d . . . . .
F14 F 0.75204(12) 0.48880(14) 0.65972(11) 0.0596(6) Uani 1 1 d . . . . .
F15 F 0.85843(12) 0.51121(11) 0.64448(11) 0.0525(5) Uani 1 1 d . . . . .
F16 F 0.91506(11) 0.34216(14) 0.64182(10) 0.0555(6) Uani 1 1 d . . . . .
F17 F 0.92478(10) 0.41359(14) 0.55429(10) 0.0495(5) Uani 1 1 d . . . . .
F18 F 0.87974(10) 0.30257(12) 0.54492(11) 0.0481(5) Uani 1 1 d . . . . .
O1 O 0.76607(9) 0.46180(10) 0.40949(9) 0.0238(4) Uani 1 1 d . . . . .
O2 O 0.92343(9) 0.39399(10) 0.39040(10) 0.0259(4) Uani 1 1 d . . . . .
O3 O 0.78766(10) 0.32893(10) 0.42518(10) 0.0248(4) Uani 1 1 d . . . . .
O4 O 0.80956(11) 0.40731(12) 0.27388(10) 0.0335(5) Uani 1 1 d . . . . .
O5 O 0.65315(10) 0.35017(13) 0.41284(11) 0.0330(5) Uani 1 1 d . . . . .
O6 O 0.69926(10) 0.31252(11) 0.54087(10) 0.0285(4) Uani 1 1 d . . . . .
O7 O 0.78654(10) 0.42790(11) 0.53908(10) 0.0261(4) Uani 1 1 d . . . . .
O8 O 0.65376(11) 0.46540(13) 0.50126(11) 0.0351(5) Uani 1 1 d . . . . .
N1 N 0.87275(11) 0.52007(13) 0.34883(11) 0.0240(5) Uani 1 1 d . . . . .
N2 N 0.85356(12) 0.28045(14) 0.31998(12) 0.0285(5) Uani 1 1 d . . . . .
C1 C 0.76993(15) 0.54307(15) 0.41487(15) 0.0288(6) Uani 1 1 d . . . . .
H1A H 0.791390 0.557804 0.458286 0.035 Uiso 1 1 calc R U . . .
H1B H 0.723465 0.565693 0.412919 0.035 Uiso 1 1 calc R U . . .
C2 C 0.81271(15) 0.57136(16) 0.35644(16) 0.0295(6) Uani 1 1 d . . . . .
H2A H 0.785165 0.571182 0.314443 0.035 Uiso 1 1 calc R U . . .
H2B H 0.828206 0.624422 0.365149 0.035 Uiso 1 1 calc R U . . .
C3 C 0.92264(14) 0.52771(16) 0.40489(16) 0.0290(6) Uani 1 1 d . . . . .
H3A H 0.898424 0.531136 0.448738 0.035 Uiso 1 1 calc R U . . .
H3B H 0.950708 0.574427 0.398919 0.035 Uiso 1 1 calc R U . . .
C4 C 0.96765(14) 0.45692(16) 0.40292(16) 0.0292(6) Uani 1 1 d . . . . .
H4A H 1.002243 0.461410 0.366553 0.035 Uiso 1 1 calc R U . . .
H4B H 0.991736 0.450201 0.446529 0.035 Uiso 1 1 calc R U . . .
C5 C 0.90628(17) 0.53459(18) 0.28286(16) 0.0365(7) Uani 1 1 d . . . . .
H5A H 0.943910 0.498157 0.276470 0.055 Uiso 1 1 calc R U . . .
H5B H 0.924387 0.586917 0.282039 0.055 Uiso 1 1 calc R U . . .
H5C H 0.872710 0.528309 0.246462 0.055 Uiso 1 1 calc R U . . .
C6 C 0.78613(15) 0.24791(16) 0.41910(16) 0.0306(6) Uani 1 1 d . . . . .
H6A H 0.742920 0.231234 0.397414 0.037 Uiso 1 1 calc R U . . .
H6B H 0.789307 0.223695 0.464207 0.037 Uiso 1 1 calc R U . . .
C7 C 0.84680(16) 0.22548(16) 0.37617(16) 0.0313(6) Uani 1 1 d . . . . .
H7A H 0.889028 0.225744 0.403872 0.038 Uiso 1 1 calc R U . . .
H7B H 0.840129 0.173162 0.358089 0.038 Uiso 1 1 calc R U . . .
C8 C 0.79817(18) 0.27330(19) 0.26905(16) 0.0395(7) Uani 1 1 d . . . . .
H8A H 0.753363 0.266299 0.291661 0.047 Uiso 1 1 calc R U . . .
H8B H 0.806658 0.228628 0.239431 0.047 Uiso 1 1 calc R U . . .
C9 C 0.7981(2) 0.3465(2) 0.22793(16) 0.0435(8) Uani 1 1 d . . . . .
H9A H 0.834876 0.345016 0.193452 0.052 Uiso 1 1 calc R U . . .
H9B H 0.753606 0.353115 0.204720 0.052 Uiso 1 1 calc R U . . .
C10 C 0.92188(17) 0.2723(2) 0.28792(17) 0.0405(7) Uani 1 1 d . . . . .
H10A H 0.925824 0.308464 0.250301 0.061 Uiso 1 1 calc R U . . .
H10B H 0.927280 0.219895 0.270939 0.061 Uiso 1 1 calc R U . . .
H10C H 0.957671 0.282985 0.321329 0.061 Uiso 1 1 calc R U . . .
C11 C 0.59231(16) 0.3746(2) 0.38718(16) 0.0382(7) Uani 1 1 d . . . . .
H11 H 0.571252 0.411081 0.420124 0.046 Uiso 1 1 calc R U . . .
C12 C 0.54351(18) 0.3064(2) 0.3782(2) 0.0491(9) Uani 1 1 d . . . . .
C13 C 0.60359(19) 0.4164(3) 0.3212(2) 0.0589(11) Uani 1 1 d . . . . .
C14 C 0.63853(16) 0.28359(18) 0.56395(16) 0.0344(7) Uani 1 1 d . . . . .
H14 H 0.600486 0.303905 0.535241 0.041 Uiso 1 1 calc R U . . .
C15 C 0.62693(19) 0.3096(2) 0.63743(18) 0.0470(9) Uani 1 1 d . . . . .
C16 C 0.63956(18) 0.1972(2) 0.55843(18) 0.0426(8) Uani 1 1 d . . . . .
C17 C 0.81169(15) 0.39633(16) 0.59731(14) 0.0266(6) Uani 1 1 d . . . . .
H17 H 0.780736 0.353465 0.611096 0.032 Uiso 1 1 calc R U . . .
C18 C 0.81270(18) 0.4557(2) 0.65414(17) 0.0398(7) Uani 1 1 d . . . . .
C19 C 0.88312(16) 0.36361(19) 0.58499(15) 0.0351(7) Uani 1 1 d . . . . .
C20 C 0.6433(2) 0.5333(2) 0.5395(2) 0.0522(10) Uani 1 1 d . . . . .
H20A H 0.687085 0.561477 0.543836 0.063 Uiso 1 1 calc R U . . .
H20B H 0.627104 0.519931 0.585370 0.063 Uiso 1 1 calc R U . . .
C21 C 0.5908(3) 0.5832(3) 0.5047(3) 0.0764(16) Uani 1 1 d . . . . .
H21A H 0.606071 0.594381 0.458526 0.115 Uiso 1 1 calc R U . . .
H21B H 0.585579 0.631232 0.529735 0.115 Uiso 1 1 calc R U . . .
H21C H 0.546719 0.556403 0.503123 0.115 Uiso 1 1 calc R U . . .

loop_
_atom_site_aniso_label
_atom_site_aniso_U_11
_atom_site_aniso_U_22
_atom_site_aniso_U_33
_atom_site_aniso_U_23
_atom_site_aniso_U_13
_atom_site_aniso_U_12
Ti1 0.0212(2) 0.0213(2) 0.0175(2) -0.00108(16) 0.00124(16) -0.00120(18)
Ti2 0.0208(2) 0.0274(3) 0.0204(2) -0.00316(18) 0.00207(17) -0.00336(18)
F1 0.0462(12) 0.0744(15) 0.0639(15) 0.0159(12) -0.0158(11) -0.0272(11)
F2 0.0393(11) 0.111(2) 0.0525(14) 0.0070(13) -0.0193(10) -0.0194(12)
F3 0.0747(18) 0.095(2) 0.099(2) -0.0527(18) 0.0075(16) -0.0227(16)
F4 0.0512(14) 0.128(3) 0.088(2) 0.0516(19) -0.0354(14) -0.0072(16)
F5 0.087(2) 0.157(3) 0.0347(13) 0.0170(16) 0.0083(13) 0.012(2)
F6 0.0624(15) 0.101(2) 0.0840(19) 0.0566(17) -0.0270(14) -0.0267(15)
F7 0.0657(15) 0.096(2) 0.0601(15) -0.0163(14) 0.0302(12) -0.0320(14)
F8 0.117(2) 0.0551(14) 0.0520(14) -0.0230(11) 0.0338(14) -0.0252(14)
F9 0.0742(17) 0.115(2) 0.0350(12) 0.0028(13) -0.0032(11) -0.0157(16)
F10 0.0806(17) 0.0459(12) 0.0759(17) 0.0181(12) -0.0225(14) -0.0028(12)
F11 0.0650(14) 0.0363(10) 0.0571(13) -0.0126(9) 0.0001(10) -0.0049(10)
F12 0.0740(16) 0.0537(14) 0.100(2) -0.0043(13) 0.0285(15) -0.0370(13)
F13 0.1004(18) 0.0566(13) 0.0237(10) -0.0036(9) -0.0072(10) -0.0094(13)
F14 0.0620(13) 0.0645(14) 0.0522(13) -0.0260(11) 0.0086(11) 0.0072(11)
F15 0.0693(14) 0.0340(10) 0.0543(13) -0.0077(9) -0.0079(10) -0.0180(10)
F16 0.0546(12) 0.0784(16) 0.0337(11) 0.0108(10) -0.0149(9) 0.0143(11)
F17 0.0312(10) 0.0768(15) 0.0406(11) 0.0064(10) -0.0001(8) -0.0122(9)
F18 0.0490(11) 0.0471(11) 0.0482(12) -0.0082(9) -0.0084(9) 0.0177(9)
O1 0.0239(9) 0.0217(9) 0.0259(9) -0.0006(7) 0.0036(7) -0.0009(7)
O2 0.0237(9) 0.0223(9) 0.0318(10) 0.0014(8) -0.0011(8) -0.0020(7)
O3 0.0294(9) 0.0195(9) 0.0257(10) -0.0037(7) 0.0050(7) -0.0047(7)
O4 0.0449(12) 0.0358(11) 0.0197(9) -0.0019(8) -0.0044(8) 0.0012(9)
O5 0.0249(10) 0.0437(12) 0.0305(11) 0.0003(9) -0.0030(8) -0.0061(9)
O6 0.0310(10) 0.0317(10) 0.0228(10) -0.0001(8) 0.0054(8) -0.0109(8)
O7 0.0288(10) 0.0232(9) 0.0261(10) 0.0009(8) -0.0033(8) -0.0034(8)
O8 0.0304(10) 0.0383(12) 0.0366(12) -0.0009(9) 0.0066(9) 0.0078(9)
N1 0.0242(11) 0.0237(11) 0.0241(11) 0.0051(9) 0.0029(9) 0.0018(9)
N2 0.0325(12) 0.0281(12) 0.0250(12) -0.0059(9) 0.0028(10) -0.0003(10)
C1 0.0289(14) 0.0198(13) 0.0378(16) -0.0005(11) 0.0047(12) 0.0031(11)
C2 0.0289(14) 0.0227(13) 0.0368(16) 0.0061(11) 0.0006(12) 0.0049(11)
C3 0.0252(13) 0.0235(13) 0.0383(16) -0.0008(11) -0.0025(11) -0.0025(11)
C4 0.0220(12) 0.0251(13) 0.0405(16) 0.0011(12) -0.0039(11) -0.0024(11)
C5 0.0411(16) 0.0358(16) 0.0325(16) 0.0100(12) 0.0128(13) -0.0008(13)
C6 0.0373(15) 0.0199(13) 0.0345(15) -0.0040(11) 0.0072(12) -0.0059(12)
C7 0.0381(15) 0.0221(13) 0.0337(15) -0.0044(11) 0.0029(12) -0.0010(12)
C8 0.0487(18) 0.0378(17) 0.0320(16) -0.0138(13) -0.0085(14) -0.0015(14)
C9 0.061(2) 0.0466(19) 0.0229(15) -0.0092(13) -0.0086(14) 0.0035(16)
C10 0.0439(18) 0.0402(17) 0.0373(17) -0.0075(14) 0.0149(14) 0.0078(14)
C11 0.0283(15) 0.0531(19) 0.0333(16) 0.0014(14) -0.0072(12) -0.0036(14)
C12 0.0385(18) 0.065(2) 0.0441(19) -0.0097(17) -0.0029(15) -0.0130(17)
C13 0.0343(18) 0.089(3) 0.053(2) 0.024(2) -0.0084(17) -0.006(2)
C14 0.0320(15) 0.0368(16) 0.0345(16) 0.0001(13) 0.0033(12) -0.0107(13)
C15 0.050(2) 0.055(2) 0.0368(18) -0.0029(15) 0.0143(15) -0.0210(17)
C16 0.0453(18) 0.0390(18) 0.0434(19) 0.0029(14) 0.0050(15) -0.0138(15)
C17 0.0320(14) 0.0261(13) 0.0216(13) 0.0010(10) -0.0022(11) -0.0055(11)
C18 0.0490(19) 0.0387(17) 0.0319(16) -0.0031(13) -0.0016(14) -0.0082(15)
C19 0.0342(15) 0.0458(18) 0.0253(14) 0.0048(13) -0.0075(12) -0.0015(14)
C20 0.059(2) 0.0377(18) 0.059(2) -0.0092(17) 0.0243(19) 0.0057(17)
C21 0.070(3) 0.048(2) 0.111(4) 0.018(3) 0.043(3) 0.022(2)

loop_
_atom_type_symbol
_atom_type_description
_atom_type_scat_dispersion_real
_atom_type_scat_dispersion_imag
_atom_type_scat_source
C C 0.0181 0.0091 'International Tables Vol C Tables 4.2.6.8 and 6.1.1.4'
H H 0.0000 0.0000 'International Tables Vol C Tables 4.2.6.8 and 6.1.1.4'
F F 0.0727 0.0534 'International Tables Vol C Tables 4.2.6.8 and 6.1.1.4'
N N 0.0311 0.0180 'International Tables Vol C Tables 4.2.6.8 and 6.1.1.4'
O O 0.0492 0.0322 'International Tables Vol C Tables 4.2.6.8 and 6.1.1.4'
Ti Ti 0.2191 1.8069 'International Tables Vol C Tables 4.2.6.8 and 6.1.1.4'

loop_
_exptl_crystal_face_index_h
_exptl_crystal_face_index_k
_exptl_crystal_face_index_l
_exptl_crystal_face_perp_dist
-2 0 1 0.0233
2 0 -1 0.0241
4 -2 12 0.0350
-5 1 -12 0.0383
-5 -10 -3 0.0782
-2 -10 5 0.0795
6 7 8 0.0811
2 11 -3 0.1101

loop_
_geom_angle_atom_site_label_1
_geom_angle_atom_site_label_2
_geom_angle_atom_site_label_3
_geom_angle
_geom_angle_site_symmetry_1
_geom_angle_site_symmetry_3
_geom_angle_publ_flag
O1 Ti1 Ti2 36.60(5) . . ?
O1 Ti1 N1 75.63(8) . . ?
O1 Ti1 N2 143.13(8) . . ?
O2 Ti1 Ti2 117.46(7) . . ?
O2 Ti1 O1 121.67(8) . . ?
O2 Ti1 O3 103.00(8) . . ?
O2 Ti1 O4 123.51(10) . . ?
O2 Ti1 N1 76.34(8) . . ?
O2 Ti1 N2 85.38(9) . . ?
O3 Ti1 Ti2 37.75(5) . . ?
O3 Ti1 O1 74.34(8) . . ?
O3 Ti1 N1 143.74(8) . . ?
O3 Ti1 N2 75.37(8) . . ?
O4 Ti1 Ti2 119.01(7) . . ?
O4 Ti1 O1 102.93(9) . . ?
O4 Ti1 O3 122.31(9) . . ?
O4 Ti1 N1 83.98(9) . . ?
O4 Ti1 N2 76.42(9) . . ?
N1 Ti1 Ti2 109.67(6) . . ?
N2 Ti1 Ti2 110.92(6) . . ?
N2 Ti1 N1 139.40(9) . . ?
O1 Ti2 Ti1 34.90(5) . . ?
O1 Ti2 O3 69.93(7) . . ?
O3 Ti2 Ti1 35.04(5) . . ?
O5 Ti2 Ti1 89.15(6) . . ?
O5 Ti2 O1 94.88(8) . . ?
O5 Ti2 O3 82.49(8) . . ?
O6 Ti2 Ti1 126.04(6) . . ?
O6 Ti2 O1 159.39(8) . . ?
O6 Ti2 O3 91.74(8) . . ?
O6 Ti2 O5 91.84(9) . . ?
O6 Ti2 O7 86.81(8) . . ?
O7 Ti2 Ti1 85.40(6) . . ?
O7 Ti2 O1 83.88(8) . . ?
O7 Ti2 O3 89.80(8) . . ?
O7 Ti2 O5 172.13(9) . . ?
O8 Ti2 Ti1 129.88(7) . . ?
O8 Ti2 O1 95.28(9) . . ?
O8 Ti2 O3 163.23(9) . . ?
O8 Ti2 O5 91.24(10) . . ?
O8 Ti2 O6 104.04(10) . . ?
O8 Ti2 O7 96.60(10) . . ?
Ti1 O1 Ti2 108.50(8) . . ?
C1 O1 Ti1 123.95(16) . . ?
C1 O1 Ti2 123.20(16) . . ?
C4 O2 Ti1 126.80(16) . . ?
Ti1 O3 Ti2 107.21(9) . . ?
C6 O3 Ti1 124.83(16) . . ?
C6 O3 Ti2 124.79(16) . . ?
C9 O4 Ti1 126.47(19) . . ?
C11 O5 Ti2 132.3(2) . . ?
C14 O6 Ti2 129.4(2) . . ?
C17 O7 Ti2 131.31(17) . . ?
C20 O8 Ti2 144.2(2) . . ?
C2 N1 Ti1 107.19(16) . . ?
C2 N1 C5 109.6(2) . . ?
C3 N1 Ti1 102.20(16) . . ?
C3 N1 C2 112.9(2) . . ?
C3 N1 C5 110.7(2) . . ?
C5 N1 Ti1 114.13(18) . . ?
C7 N2 Ti1 107.45(16) . . ?
C7 N2 C8 113.1(2) . . ?
C7 N2 C10 109.9(2) . . ?
C8 N2 Ti1 102.15(18) . . ?
C10 N2 Ti1 113.21(19) . . ?
C10 N2 C8 110.9(2) . . ?
O1 C1 H1A 110.2 . . ?
O1 C1 H1B 110.2 . . ?
O1 C1 C2 107.3(2) . . ?
H1A C1 H1B 108.5 . . ?
C2 C1 H1A 110.2 . . ?
C2 C1 H1B 110.2 . . ?
N1 C2 C1 108.5(2) . . ?
N1 C2 H2A 110.0 . . ?
N1 C2 H2B 110.0 . . ?
C1 C2 H2A 110.0 . . ?
C1 C2 H2B 110.0 . . ?
H2A C2 H2B 108.4 . . ?
N1 C3 H3A 110.4 . . ?
N1 C3 H3B 110.4 . . ?
N1 C3 C4 106.7(2) . . ?
H3A C3 H3B 108.6 . . ?
C4 C3 H3A 110.4 . . ?
C4 C3 H3B 110.4 . . ?
O2 C4 C3 106.5(2) . . ?
O2 C4 H4A 110.4 . . ?
O2 C4 H4B 110.4 . . ?
C3 C4 H4A 110.4 . . ?
C3 C4 H4B 110.4 . . ?
H4A C4 H4B 108.6 . . ?
N1 C5 H5A 109.5 . . ?
N1 C5 H5B 109.5 . . ?
N1 C5 H5C 109.5 . . ?
H5A C5 H5B 109.5 . . ?
H5A C5 H5C 109.5 . . ?
H5B C5 H5C 109.5 . . ?
O3 C6 H6A 110.4 . . ?
O3 C6 H6B 110.4 . . ?
O3 C6 C7 106.8(2) . . ?
H6A C6 H6B 108.6 . . ?
C7 C6 H6A 110.4 . . ?
C7 C6 H6B 110.4 . . ?
N2 C7 C6 109.0(2) . . ?
N2 C7 H7A 109.9 . . ?
N2 C7 H7B 109.9 . . ?
C6 C7 H7A 109.9 . . ?
C6 C7 H7B 109.9 . . ?
H7A C7 H7B 108.3 . . ?
N2 C8 H8A 110.3 . . ?
N2 C8 H8B 110.3 . . ?
N2 C8 C9 107.1(3) . . ?
H8A C8 H8B 108.5 . . ?
C9 C8 H8A 110.3 . . ?
C9 C8 H8B 110.3 . . ?
O4 C9 C8 106.7(2) . . ?
O4 C9 H9A 110.4 . . ?
O4 C9 H9B 110.4 . . ?
C8 C9 H9A 110.4 . . ?
C8 C9 H9B 110.4 . . ?
H9A C9 H9B 108.6 . . ?
N2 C10 H10A 109.5 . . ?
N2 C10 H10B 109.5 . . ?
N2 C10 H10C 109.5 . . ?
H10A C10 H10B 109.5 . . ?
H10A C10 H10C 109.5 . . ?
H10B C10 H10C 109.5 . . ?
O5 C11 H11 108.4 . . ?
O5 C11 C12 109.9(3) . . ?
O5 C11 C13 110.3(3) . . ?
C12 C11 H11 108.4 . . ?
C13 C11 H11 108.4 . . ?
C13 C11 C12 111.4(3) . . ?
F1 C12 C11 109.8(3) . . ?
F2 C12 F1 105.9(3) . . ?
F2 C12 C11 112.5(3) . . ?
F3 C12 F1 107.6(4) . . ?
F3 C12 F2 107.8(3) . . ?
F3 C12 C11 112.8(3) . . ?
F4 C13 F6 105.5(4) . . ?
F4 C13 C11 113.3(3) . . ?
F5 C13 F4 106.1(4) . . ?
F5 C13 F6 108.2(4) . . ?
F5 C13 C11 113.7(4) . . ?
F6 C13 C11 109.6(3) . . ?
O6 C14 H14 108.8 . . ?
O6 C14 C15 109.5(3) . . ?
O6 C14 C16 109.5(3) . . ?
C15 C14 H14 108.8 . . ?
C16 C14 H14 108.8 . . ?
C16 C14 C15 111.4(3) . . ?
F7 C15 F8 106.6(3) . . ?
F7 C15 F9 108.2(3) . . ?
F7 C15 C14 113.0(3) . . ?
F8 C15 C14 109.1(3) . . ?
F9 C15 F8 106.9(3) . . ?
F9 C15 C14 112.7(3) . . ?
F10 C16 F11 106.2(3) . . ?
F10 C16 F12 109.0(3) . . ?
F10 C16 C14 113.5(3) . . ?
F11 C16 C14 109.0(3) . . ?
F12 C16 F11 106.5(3) . . ?
F12 C16 C14 112.2(3) . . ?
O7 C17 H17 108.4 . . ?
O7 C17 C18 110.5(2) . . ?
O7 C17 C19 110.1(2) . . ?
C18 C17 H17 108.4 . . ?
C19 C17 H17 108.4 . . ?
C19 C17 C18 111.1(3) . . ?
F13 C18 C17 111.5(3) . . ?
F14 C18 F13 106.8(3) . . ?
F14 C18 F15 107.1(3) . . ?
F14 C18 C17 110.3(3) . . ?
F15 C18 F13 107.5(3) . . ?
F15 C18 C17 113.4(3) . . ?
F16 C19 C17 113.3(3) . . ?
F17 C19 F16 106.3(3) . . ?
F17 C19 C17 112.5(3) . . ?
F18 C19 F16 107.4(3) . . ?
F18 C19 F17 106.4(3) . . ?
F18 C19 C17 110.5(2) . . ?
O8 C20 H20A 109.7 . . ?
O8 C20 H20B 109.7 . . ?
O8 C20 C21 109.6(4) . . ?
H20A C20 H20B 108.2 . . ?
C21 C20 H20A 109.7 . . ?
C21 C20 H20B 109.7 . . ?
C20 C21 H21A 109.5 . . ?
C20 C21 H21B 109.5 . . ?
C20 C21 H21C 109.5 . . ?
H21A C21 H21B 109.5 . . ?
H21A C21 H21C 109.5 . . ?
H21B C21 H21C 109.5 . . ?

loop_
_geom_bond_atom_site_label_1
_geom_bond_atom_site_label_2
_geom_bond_distance
_geom_bond_site_symmetry_2
_geom_bond_publ_flag
Ti1 Ti2 3.2698(6) . ?
Ti1 O1 1.9728(18) . ?
Ti1 O2 1.8206(19) . ?
Ti1 O3 1.9653(19) . ?
Ti1 O4 1.825(2) . ?
Ti1 N1 2.267(2) . ?
Ti1 N2 2.254(2) . ?
Ti2 O1 2.0558(19) . ?
Ti2 O3 2.0957(19) . ?
Ti2 O5 1.939(2) . ?
Ti2 O6 1.915(2) . ?
Ti2 O7 1.9257(19) . ?
Ti2 O8 1.790(2) . ?
F1 C12 1.333(5) . ?
F2 C12 1.325(4) . ?
F3 C12 1.322(5) . ?
F4 C13 1.343(4) . ?
F5 C13 1.324(6) . ?
F6 C13 1.347(5) . ?
F7 C15 1.313(4) . ?
F8 C15 1.341(5) . ?
F9 C15 1.340(5) . ?
F10 C16 1.324(4) . ?
F11 C16 1.335(4) . ?
F12 C16 1.328(4) . ?
F13 C18 1.346(4) . ?
F14 C18 1.322(4) . ?
F15 C18 1.332(4) . ?
F16 C19 1.340(3) . ?
F17 C19 1.339(4) . ?
F18 C19 1.330(4) . ?
O1 C1 1.426(3) . ?
O2 C4 1.419(3) . ?
O3 C6 1.421(3) . ?
O4 C9 1.416(4) . ?
O5 C11 1.360(4) . ?
O6 C14 1.367(3) . ?
O7 C17 1.369(3) . ?
O8 C20 1.421(4) . ?
N1 C2 1.483(3) . ?
N1 C3 1.482(4) . ?
N1 C5 1.483(4) . ?
N2 C7 1.475(4) . ?
N2 C8 1.483(4) . ?
N2 C10 1.484(4) . ?
C1 H1A 0.9900 . ?
C1 H1B 0.9900 . ?
C1 C2 1.510(4) . ?
C2 H2A 0.9900 . ?
C2 H2B 0.9900 . ?
C3 H3A 0.9900 . ?
C3 H3B 0.9900 . ?
C3 C4 1.517(4) . ?
C4 H4A 0.9900 . ?
C4 H4B 0.9900 . ?
C5 H5A 0.9800 . ?
C5 H5B 0.9800 . ?
C5 H5C 0.9800 . ?
C6 H6A 0.9900 . ?
C6 H6B 0.9900 . ?
C6 C7 1.509(4) . ?
C7 H7A 0.9900 . ?
C7 H7B 0.9900 . ?
C8 H8A 0.9900 . ?
C8 H8B 0.9900 . ?
C8 C9 1.515(5) . ?
C9 H9A 0.9900 . ?
C9 H9B 0.9900 . ?
C10 H10A 0.9800 . ?
C10 H10B 0.9800 . ?
C10 H10C 0.9800 . ?
C11 H11 1.0000 . ?
C11 C12 1.536(5) . ?
C11 C13 1.512(5) . ?
C14 H14 1.0000 . ?
C14 C15 1.541(5) . ?
C14 C16 1.514(5) . ?
C17 H17 1.0000 . ?
C17 C18 1.530(4) . ?
C17 C19 1.526(4) . ?
C20 H20A 0.9900 . ?
C20 H20B 0.9900 . ?
C20 C21 1.512(6) . ?
C21 H21A 0.9800 . ?
C21 H21B 0.9800 . ?
C21 H21C 0.9800 . ?

loop_
_geom_torsion_atom_site_label_1
_geom_torsion_atom_site_label_2
_geom_torsion_atom_site_label_3
_geom_torsion_atom_site_label_4
_geom_torsion
_geom_torsion_site_symmetry_1
_geom_torsion_site_symmetry_2
_geom_torsion_site_symmetry_3
_geom_torsion_site_symmetry_4
_geom_torsion_publ_flag
Ti1 Ti2 O8 C20 -82.0(4) . . . . ?
Ti1 O1 C1 C2 24.5(3) . . . . ?
Ti1 O2 C4 C3 13.3(3) . . . . ?
Ti1 O3 C6 C7 22.1(3) . . . . ?
Ti1 O4 C9 C8 10.0(4) . . . . ?
Ti1 N1 C2 C1 42.1(3) . . . . ?
Ti1 N1 C3 C4 47.5(2) . . . . ?
Ti1 N2 C7 C6 41.8(3) . . . . ?
Ti1 N2 C8 C9 47.3(3) . . . . ?
Ti2 Ti1 O2 C4 -94.1(2) . . . . ?
Ti2 Ti1 O4 C9 -92.8(3) . . . . ?
Ti2 O1 C1 C2 178.33(16) . . . . ?
Ti2 O3 C6 C7 179.35(18) . . . . ?
Ti2 O5 C11 C12 -141.7(2) . . . . ?
Ti2 O5 C11 C13 95.1(4) . . . . ?
Ti2 O6 C14 C15 -106.1(3) . . . . ?
Ti2 O6 C14 C16 131.5(2) . . . . ?
Ti2 O7 C17 C18 -129.1(2) . . . . ?
Ti2 O7 C17 C19 107.9(3) . . . . ?
Ti2 O8 C20 C21 148.4(3) . . . . ?
O1 Ti1 O2 C4 -52.0(2) . . . . ?
O1 Ti1 O4 C9 -128.3(3) . . . . ?
O1 Ti2 O8 C20 -76.9(4) . . . . ?
O1 C1 C2 N1 -43.0(3) . . . . ?
O2 Ti1 O4 C9 88.8(3) . . . . ?
O3 Ti1 O2 C4 -131.5(2) . . . . ?
O3 Ti1 O4 C9 -48.8(3) . . . . ?
O3 Ti2 O8 C20 -104.4(5) . . . . ?
O3 C6 C7 N2 -41.2(3) . . . . ?
O4 Ti1 O2 C4 84.3(2) . . . . ?
O5 Ti2 O8 C20 -172.0(4) . . . . ?
O5 C11 C12 F1 58.5(4) . . . . ?
O5 C11 C12 F2 176.2(3) . . . . ?
O5 C11 C12 F3 -61.6(4) . . . . ?
O5 C11 C13 F4 176.3(4) . . . . ?
O5 C11 C13 F5 55.1(4) . . . . ?
O5 C11 C13 F6 -66.2(4) . . . . ?
O6 Ti2 O8 C20 95.8(4) . . . . ?
O6 C14 C15 F7 176.2(3) . . . . ?
O6 C14 C15 F8 57.9(4) . . . . ?
O6 C14 C15 F9 -60.7(4) . . . . ?
O6 C14 C16 F10 54.3(4) . . . . ?
O6 C14 C16 F11 -63.9(4) . . . . ?
O6 C14 C16 F12 178.4(3) . . . . ?
O7 Ti2 O8 C20 7.5(4) . . . . ?
O7 C17 C18 F13 169.8(3) . . . . ?
O7 C17 C18 F14 51.4(3) . . . . ?
O7 C17 C18 F15 -68.6(3) . . . . ?
O7 C17 C19 F16 170.5(2) . . . . ?
O7 C17 C19 F17 49.9(3) . . . . ?
O7 C17 C19 F18 -68.8(3) . . . . ?
N1 Ti1 O2 C4 11.2(2) . . . . ?
N1 Ti1 O4 C9 158.0(3) . . . . ?
N1 C3 C4 O2 -42.1(3) . . . . ?
N2 Ti1 O2 C4 154.7(2) . . . . ?
N2 Ti1 O4 C9 13.8(3) . . . . ?
N2 C8 C9 O4 -40.2(4) . . . . ?
C2 N1 C3 C4 162.3(2) . . . . ?
C3 N1 C2 C1 -69.6(3) . . . . ?
C5 N1 C2 C1 166.5(2) . . . . ?
C5 N1 C3 C4 -74.4(3) . . . . ?
C7 N2 C8 C9 162.5(3) . . . . ?
C8 N2 C7 C6 -70.2(3) . . . . ?
C10 N2 C7 C6 165.4(2) . . . . ?
C10 N2 C8 C9 -73.5(3) . . . . ?
C12 C11 C13 F4 53.9(5) . . . . ?
C12 C11 C13 F5 -67.3(4) . . . . ?
C12 C11 C13 F6 171.4(3) . . . . ?
C13 C11 C12 F1 -178.9(3) . . . . ?
C13 C11 C12 F2 -61.2(4) . . . . ?
C13 C11 C12 F3 61.0(5) . . . . ?
C15 C14 C16 F10 -66.9(4) . . . . ?
C15 C14 C16 F11 174.9(3) . . . . ?
C15 C14 C16 F12 57.2(4) . . . . ?
C16 C14 C15 F7 -62.6(4) . . . . ?
C16 C14 C15 F8 179.1(3) . . . . ?
C16 C14 C15 F9 60.5(4) . . . . ?
C18 C17 C19 F16 47.8(4) . . . . ?
C18 C17 C19 F17 -72.9(3) . . . . ?
C18 C17 C19 F18 168.4(2) . . . . ?
C19 C17 C18 F13 -67.6(3) . . . . ?
C19 C17 C18 F14 173.9(3) . . . . ?
C19 C17 C18 F15 53.9(4) . . . . ?

loop_
_exptl_oxdiff_crystal_face_indexfrac_h
_exptl_oxdiff_crystal_face_indexfrac_k
_exptl_oxdiff_crystal_face_indexfrac_l
_exptl_oxdiff_crystal_face_x
_exptl_oxdiff_crystal_face_y
_exptl_oxdiff_crystal_face_z
-2.0000 0.0000 1.0000 -0.0259 0.1674 0.0481
2.0000 -0.0000 -1.0000 0.0259 -0.1674 -0.0481
4.2183 -2.3037 11.8287 0.9419 0.1770 0.2854
-4.6835 1.0252 -11.8787 -0.9686 -0.1816 -0.1700
-4.7823 -10.1793 -2.9418 -0.4236 -0.0756 0.9027
-1.6813 -10.4821 4.6155 0.1988 0.0409 0.9792
5.9090 6.7569 8.3986 0.8166 0.1504 -0.5573
2.2940 10.7501 -3.3907 -0.0923 -0.0211 -0.9955
